data_2211646
loop_
_publ_author_name
'Zhi-Qiang Hu'
'Kai Zhou'
'Qi Zhu'
'Zhong-Jie Xu'
'Wen-Zhao Bi'

_publ_section_title
;
 1-(4-Chlorophenoxy)-3,3-dimethyl-1-(1,2,4-triazol-1-yl)-2-butyl
 chloroacetate
;
_journal_coeditor_code WK2032
_journal_issue 12
_journal_name_full 'Acta Crystallographica Section E'
_journal_page_first o5836
_journal_page_last o5837
_journal_paper_doi 10.1107/S1600536806044989
_journal_volume 62
_journal_year 2006
_chemical_formula_iupac 'C16 H19 Cl2 N3 O3'
_chemical_formula_moiety 'C16 H19 Cl2 N3 O3'
_chemical_formula_sum 'C16 H19 Cl2 N3 O3'
_chemical_formula_weight 372.24
_chemical_name_systematic
;
1-(4-Chlorophenoxy)-3,3-dimethyl-1-(1,2,4-triazol-1-yl)-2-butyl chloroacetate
;
_space_group_IT_number 19
_symmetry_cell_setting orthorhombic
_symmetry_space_group_name_Hall 'P 2ac 2ab'
_symmetry_space_group_name_H-M 'P 21 21 21'
_atom_sites_solution_hydrogens geom
_atom_sites_solution_primary direct
_atom_sites_solution_secondary difmap
_audit_creation_method SHELXL97
_cell_angle_alpha 90.00
_cell_angle_beta 90.00
_cell_angle_gamma 90.00
_cell_formula_units_Z 4
_cell_length_a 10.1456(15)
_cell_length_b 10.7610(17)
_cell_length_c 16.481(3)
_cell_measurement_reflns_used 3079
_cell_measurement_temperature 294(2)
_cell_measurement_theta_max 23.02
_cell_measurement_theta_min 2.26
_cell_volume 1799.3(5)
_computing_cell_refinement 'SAINT (Bruker, 1999)'
_computing_data_collection 'SMART (Bruker, 1998)'
_computing_data_reduction SAINT
_computing_molecular_graphics 'SHELXTL (Bruker, 1999)'
_computing_publication_material SHELXTL
_computing_structure_refinement 'SHELXL97 (Sheldrick, 1997)'
_computing_structure_solution 'SHELXS97 (Sheldrick, 1997)'
_diffrn_ambient_temperature 294(2)
_diffrn_measured_fraction_theta_full 0.997
_diffrn_measured_fraction_theta_max 0.997
_diffrn_measurement_device_type 'Bruker SMART CCD area-detector'
_diffrn_measurement_method '\f and \w'
_diffrn_radiation_monochromator graphite
_diffrn_radiation_source 'fine-focus sealed tube'
_diffrn_radiation_type MoK\a
_diffrn_radiation_wavelength 0.71073
_diffrn_reflns_av_R_equivalents 0.0389
_diffrn_reflns_av_sigmaI/netI 0.0485
_diffrn_reflns_limit_h_max 12
_diffrn_reflns_limit_h_min -11
_diffrn_reflns_limit_k_max 13
_diffrn_reflns_limit_k_min -13
_diffrn_reflns_limit_l_max 9
_diffrn_reflns_limit_l_min -20
_diffrn_reflns_number 10202
_diffrn_reflns_theta_full 26.36
_diffrn_reflns_theta_max 26.36
_diffrn_reflns_theta_min 2.26
_diffrn_standards_decay_% 0
_diffrn_standards_interval_count 0
_diffrn_standards_interval_time 0
_diffrn_standards_number 0
_exptl_absorpt_coefficient_mu 0.380
_exptl_absorpt_correction_T_max 0.9630
_exptl_absorpt_correction_T_min 0.9144
_exptl_absorpt_correction_type multi-scan
_exptl_absorpt_process_details '(SADABS; Sheldrick, 1996)'
_exptl_crystal_colour colourless
_exptl_crystal_density_diffrn 1.374
_exptl_crystal_density_method 'not measured'
_exptl_crystal_description block
_exptl_crystal_F_000 776
_exptl_crystal_size_max 0.24
_exptl_crystal_size_mid 0.20
_exptl_crystal_size_min 0.10
_refine_diff_density_max 0.171
_refine_diff_density_min -0.174
_refine_ls_abs_structure_details 'Flack (1983), with how many Friedel pairs?'
_refine_ls_abs_structure_Flack 0.28(6)
_refine_ls_extinction_method none
_refine_ls_goodness_of_fit_ref 1.039
_refine_ls_hydrogen_treatment constr
_refine_ls_matrix_type full
_refine_ls_number_parameters 221
_refine_ls_number_reflns 3673
_refine_ls_number_restraints 0
_refine_ls_restrained_S_all 1.039
_refine_ls_R_factor_all 0.0606
_refine_ls_R_factor_gt 0.0362
_refine_ls_shift/su_max 0.001
_refine_ls_shift/su_mean 0.000
_refine_ls_structure_factor_coef Fsqd
_refine_ls_weighting_details 'calc w = 1/[\s^2^(Fo^2^)+(0.0286P)^2^+0.1498P] where P=(Fo^2^+2Fc^2^)/3'
_refine_ls_weighting_scheme calc
_refine_ls_wR_factor_gt 0.0679
_refine_ls_wR_factor_ref 0.0752
_reflns_number_gt 2765
_reflns_number_total 3673
_reflns_threshold_expression I>2\s(I)
_cod_data_source_file wk2032.cif
_cod_data_source_block I
_cod_depositor_comments
;
The following automatic conversions were performed:
'_symmetry_cell_setting' value 'Orthorhombic' changed to 'orthorhombic'
according to '/home/saulius/struct/CIF-dictionaries/cif_core.dic'
dictionary named 'cif_core.dic' version 2.4.1 from 2010-06-29.

Automatic conversion script
Id: cif_fix_enum 1527 2010-12-29 10:47:43Z saulius 

The following automatic conversions were performed:

'_symmetry_cell_setting' value 'Orthorhombic' changed to
'orthorhombic' according to
/home/saulius/struct/CIF-dictionaries/cif_core.dic dictionary named
'cif_core.dic' version 2.4.1 from 2010-06-29.

Automatic conversion script
Id: cif_fix_values 1715 2011-07-08 13:25:40Z adriana 
;
_cod_database_code 2211646
_cod_database_fobs_code 2211646

loop_
_symmetry_equiv_pos_as_xyz
'x, y, z'
'-x+1/2, -y, z+1/2'
'-x, y+1/2, -z+1/2'
'x+1/2, -y+1/2, -z'

loop_
_atom_site_type_symbol
_atom_site_label
_atom_site_fract_x
_atom_site_fract_y
_atom_site_fract_z
_atom_site_U_iso_or_equiv
_atom_site_adp_type
_atom_site_calc_flag
_atom_site_refinement_flags
_atom_site_occupancy
Cl Cl1 0.34319(6) 0.77486(6) 0.84194(4) 0.05254(19) Uani d . 1
Cl Cl2 0.93370(7) 1.33197(6) 0.51291(4) 0.0573(2) Uani d . 1
O O1 0.77112(14) 0.95650(14) 0.63312(9) 0.0355(4) Uani d . 1
O O2 0.97938(14) 1.07624(14) 0.55306(9) 0.0377(4) Uani d . 1
O O3 1.19004(17) 1.0934(2) 0.59502(13) 0.0710(6) Uani d . 1
N N1 0.96115(17) 0.97803(17) 0.71195(11) 0.0332(4) Uani d . 1
C C8 0.9432(2) 1.0930(2) 0.73998(14) 0.0444(6) Uani d . 1
H H8 0.8800 1.1481 0.7206 0.053 Uiso calc R 1
C C9 1.0964(3) 1.0119(2) 0.80335(16) 0.0512(7) Uani d . 1
H H9 1.1648 1.0015 0.8403 0.061 Uiso calc R 1
C C1 0.6763(2) 0.9087(2) 0.68504(13) 0.0312(5) Uani d . 1
C C2 0.7002(2) 0.8228(2) 0.74538(13) 0.0362(6) Uani d . 1
H H2 0.7850 0.7927 0.7538 0.043 Uiso calc R 1
C C3 0.5968(2) 0.7817(2) 0.79332(14) 0.0389(6) Uani d . 1
H H3 0.6120 0.7248 0.8347 0.047 Uiso calc R 1
C C4 0.4722(2) 0.8256(2) 0.77941(14) 0.0363(6) Uani d . 1
C C5 0.4472(2) 0.9104(2) 0.71893(14) 0.0406(6) Uani d . 1
H H5 0.3619 0.9393 0.7103 0.049 Uiso calc R 1
C C6 0.5492(2) 0.9521(2) 0.67143(13) 0.0376(6) Uani d . 1
H H6 0.5333 1.0092 0.6302 0.045 Uiso calc R 1
C C7 0.9023(2) 0.9151(2) 0.64178(13) 0.0316(5) Uani d . 1
H H7 0.9023 0.8252 0.6514 0.038 Uiso calc R 1
N N2 1.0617(2) 0.92339(19) 0.75238(12) 0.0477(5) Uani d . 1
N N3 1.0272(2) 1.11821(19) 0.79882(13) 0.0509(6) Uani d . 1
C C10 0.9788(2) 0.9426(2) 0.56531(13) 0.0346(5) Uani d . 1
H H10 1.0702 0.9168 0.5747 0.041 Uiso calc R 1
C C11 0.9325(2) 0.8801(2) 0.48588(14) 0.0427(6) Uani d . 1
C C12 0.9114(3) 0.7416(3) 0.50216(17) 0.0691(8) Uani d . 1
H H12A 0.8947 0.6994 0.4519 0.104 Uiso calc R 1
H H12B 0.8373 0.7309 0.5377 0.104 Uiso calc R 1
H H12C 0.9888 0.7074 0.5271 0.104 Uiso calc R 1
C C13 0.8066(3) 0.9381(3) 0.45178(17) 0.0692(9) Uani d . 1
H H13A 0.7870 0.9017 0.4000 0.104 Uiso calc R 1
H H13B 0.8188 1.0260 0.4456 0.104 Uiso calc R 1
H H13C 0.7348 0.9229 0.4884 0.104 Uiso calc R 1
C C14 1.0427(3) 0.8963(3) 0.42295(16) 0.0667(8) Uani d . 1
H H14A 1.0601 0.9832 0.4153 0.100 Uiso calc R 1
H H14B 1.0157 0.8602 0.3723 0.100 Uiso calc R 1
H H14C 1.1211 0.8557 0.4418 0.100 Uiso calc R 1
C C15 1.0899(3) 1.1391(2) 0.57084(15) 0.0440(6) Uani d . 1
C C16 1.0789(3) 1.2760(2) 0.55924(17) 0.0581(7) Uani d . 1
H H16A 1.1534 1.3031 0.5268 0.070 Uiso calc R 1
H H16B 1.0870 1.3153 0.6120 0.070 Uiso calc R 1

loop_
_atom_site_aniso_label
_atom_site_aniso_U_11
_atom_site_aniso_U_22
_atom_site_aniso_U_33
_atom_site_aniso_U_12
_atom_site_aniso_U_13
_atom_site_aniso_U_23
Cl1 0.0357(3) 0.0624(4) 0.0595(4) -0.0052(3) 0.0082(3) 0.0107(4)
Cl2 0.0671(5) 0.0502(4) 0.0545(4) 0.0016(3) 0.0023(4) 0.0041(3)
O1 0.0272(8) 0.0431(10) 0.0362(9) 0.0009(7) 0.0002(7) 0.0094(7)
O2 0.0347(9) 0.0358(9) 0.0426(9) -0.0039(7) -0.0023(7) 0.0047(8)
O3 0.0396(11) 0.0720(14) 0.1016(16) -0.0136(11) -0.0158(11) 0.0202(13)
N1 0.0333(10) 0.0342(11) 0.0322(10) 0.0011(9) -0.0048(9) 0.0013(9)
C8 0.0447(14) 0.0392(15) 0.0492(15) 0.0056(13) -0.0060(14) -0.0039(12)
C9 0.0560(16) 0.0463(17) 0.0512(16) -0.0026(14) -0.0190(14) 0.0014(13)
C1 0.0296(12) 0.0334(13) 0.0306(12) -0.0029(10) -0.0008(10) -0.0028(10)
C2 0.0276(12) 0.0439(14) 0.0370(13) 0.0025(10) -0.0024(10) 0.0031(12)
C3 0.0369(13) 0.0464(14) 0.0333(13) -0.0009(12) -0.0007(11) 0.0081(12)
C4 0.0305(12) 0.0406(14) 0.0378(13) -0.0044(11) 0.0030(11) -0.0005(12)
C5 0.0289(12) 0.0448(15) 0.0480(15) 0.0036(12) -0.0023(12) -0.0023(12)
C6 0.0352(13) 0.0415(14) 0.0359(13) 0.0036(11) -0.0017(11) 0.0072(11)
C7 0.0302(12) 0.0297(12) 0.0348(13) 0.0003(10) -0.0013(11) -0.0003(10)
N2 0.0507(12) 0.0429(12) 0.0495(12) 0.0057(11) -0.0180(12) 0.0008(10)
N3 0.0580(13) 0.0445(14) 0.0503(13) -0.0006(11) -0.0132(12) -0.0046(11)
C10 0.0309(12) 0.0342(14) 0.0385(13) 0.0001(10) 0.0010(11) 0.0034(11)
C11 0.0502(14) 0.0426(14) 0.0352(13) 0.0000(12) 0.0013(13) -0.0011(11)
C12 0.109(2) 0.0501(17) 0.0485(15) -0.0088(17) 0.0094(17) -0.0094(13)
C13 0.0662(19) 0.095(2) 0.0464(17) 0.0110(18) -0.0179(15) -0.0121(17)
C14 0.074(2) 0.080(2) 0.0461(16) 0.0062(17) 0.0198(17) 0.0022(15)
C15 0.0413(15) 0.0502(17) 0.0405(15) -0.0151(13) 0.0030(13) 0.0083(12)
C16 0.0618(17) 0.0529(17) 0.0595(16) -0.0159(15) -0.0127(15) 0.0001(14)

loop_
_atom_type_symbol
_atom_type_description
_atom_type_scat_dispersion_real
_atom_type_scat_dispersion_imag
_atom_type_scat_source
C C 0.0033 0.0016 'International Tables Vol C Tables 4.2.6.8 and 6.1.1.4'
H H 0.0000 0.0000 'International Tables Vol C Tables 4.2.6.8 and 6.1.1.4'
N N 0.0061 0.0033 'International Tables Vol C Tables 4.2.6.8 and 6.1.1.4'
O O 0.0106 0.0060 'International Tables Vol C Tables 4.2.6.8 and 6.1.1.4'
Cl Cl 0.1484 0.1585 'International Tables Vol C Tables 4.2.6.8 and 6.1.1.4'

loop_
_geom_angle_atom_site_label_1
_geom_angle_atom_site_label_2
_geom_angle_atom_site_label_3
_geom_angle
_geom_angle_publ_flag
C1 O1 C7 118.36(16) yes
C15 O2 C10 118.16(18) ?
C8 N1 N2 109.59(19) ?
C8 N1 C7 130.26(19) ?
N2 N1 C7 119.63(18) ?
N3 C8 N1 111.0(2) ?
N3 C8 H8 124.5 ?
N1 C8 H8 124.5 ?
N2 C9 N3 116.1(2) ?
N2 C9 H9 121.9 ?
N3 C9 H9 121.9 ?
C2 C1 O1 124.89(19) yes
C2 C1 C6 120.3(2) ?
O1 C1 C6 114.83(19) yes
C1 C2 C3 119.5(2) ?
C1 C2 H2 120.3 ?
C3 C2 H2 120.3 ?
C4 C3 C2 119.6(2) ?
C4 C3 H3 120.2 ?
C2 C3 H3 120.2 ?
C3 C4 C5 121.4(2) ?
C3 C4 Cl1 118.95(17) ?
C5 C4 Cl1 119.68(17) ?
C6 C5 C4 119.4(2) ?
C6 C5 H5 120.3 ?
C4 C5 H5 120.3 ?
C5 C6 C1 119.9(2) ?
C5 C6 H6 120.1 ?
C1 C6 H6 120.1 ?
O1 C7 N1 108.53(17) yes
O1 C7 C10 109.79(17) yes
N1 C7 C10 111.00(17) yes
O1 C7 H7 109.2 ?
N1 C7 H7 109.2 ?
C10 C7 H7 109.2 ?
C9 N2 N1 101.6(2) ?
C8 N3 C9 101.7(2) ?
O2 C10 C7 108.22(17) yes
O2 C10 C11 108.35(17) yes
C7 C10 C11 117.75(18) ?
O2 C10 H10 107.4 ?
C7 C10 H10 107.4 ?
C11 C10 H10 107.4 ?
C13 C11 C12 110.2(2) ?
C13 C11 C14 108.3(2) ?
C12 C11 C14 109.4(2) ?
C13 C11 C10 112.8(2) ?
C12 C11 C10 108.57(19) ?
C14 C11 C10 107.6(2) ?
C11 C12 H12A 109.5 ?
C11 C12 H12B 109.5 ?
H12A C12 H12B 109.5 ?
C11 C12 H12C 109.5 ?
H12A C12 H12C 109.5 ?
H12B C12 H12C 109.5 ?
C11 C13 H13A 109.5 ?
C11 C13 H13B 109.5 ?
H13A C13 H13B 109.5 ?
C11 C13 H13C 109.5 ?
H13A C13 H13C 109.5 ?
H13B C13 H13C 109.5 ?
C11 C14 H14A 109.5 ?
C11 C14 H14B 109.5 ?
H14A C14 H14B 109.5 ?
C11 C14 H14C 109.5 ?
H14A C14 H14C 109.5 ?
H14B C14 H14C 109.5 ?
O3 C15 O2 125.1(2) ?
O3 C15 C16 120.8(2) ?
O2 C15 C16 114.1(2) ?
C15 C16 Cl2 117.07(19) ?
C15 C16 H16A 108.0 ?
Cl2 C16 H16A 108.0 ?
C15 C16 H16B 108.0 ?
Cl2 C16 H16B 108.0 ?
H16A C16 H16B 107.3 ?

loop_
_geom_bond_atom_site_label_1
_geom_bond_atom_site_label_2
_geom_bond_distance
_geom_bond_publ_flag
Cl1 C4 1.753(2) yes
Cl2 C16 1.765(3) yes
O1 C1 1.386(2) yes
O1 C7 1.411(2) yes
O2 C15 1.342(3) yes
O2 C10 1.452(3) ?
O3 C15 1.197(3) ?
N1 C8 1.333(3) ?
N1 N2 1.353(2) yes
N1 C7 1.467(3) yes
C8 N3 1.319(3) yes
C8 H8 0.9300 ?
C9 N2 1.318(3) yes
C9 N3 1.344(3) ?
C9 H9 0.9300 ?
C1 C2 1.379(3) ?
C1 C6 1.390(3) ?
C2 C3 1.386(3) ?
C2 H2 0.9300 ?
C3 C4 1.369(3) ?
C3 H3 0.9300 ?
C4 C5 1.375(3) ?
C5 C6 1.373(3) ?
C5 H5 0.9300 ?
C6 H6 0.9300 ?
C7 C10 1.509(3) ?
C7 H7 0.9800 ?
C10 C11 1.545(3) ?
C10 H10 0.9800 ?
C11 C13 1.529(3) ?
C11 C12 1.530(4) ?
C11 C14 1.535(3) ?
C12 H12A 0.9600 ?
C12 H12B 0.9600 ?
C12 H12C 0.9600 ?
C13 H13A 0.9600 ?
C13 H13B 0.9600 ?
C13 H13C 0.9600 ?
C14 H14A 0.9600 ?
C14 H14B 0.9600 ?
C14 H14C 0.9600 ?
C15 C16 1.491(3) ?
C16 H16A 0.9700 ?
C16 H16B 0.9700 ?

loop_
_geom_torsion_atom_site_label_1
_geom_torsion_atom_site_label_2
_geom_torsion_atom_site_label_3
_geom_torsion_atom_site_label_4
_geom_torsion
N2 N1 C8 N3 -0.7(3)
C7 N1 C8 N3 -172.24(19)
C7 O1 C1 C2 0.0(3)
C7 O1 C1 C6 -178.63(19)
O1 C1 C2 C3 -179.8(2)
C6 C1 C2 C3 -1.2(3)
C1 C2 C3 C4 0.9(3)
C2 C3 C4 C5 -0.4(4)
C2 C3 C4 Cl1 -178.76(18)
C3 C4 C5 C6 0.0(4)
Cl1 C4 C5 C6 178.41(18)
C4 C5 C6 C1 -0.3(3)
C2 C1 C6 C5 0.9(3)
O1 C1 C6 C5 179.58(19)
C1 O1 C7 N1 -77.3(2)
C1 O1 C7 C10 161.26(17)
C8 N1 C7 O1 -35.1(3)
N2 N1 C7 O1 154.09(18)
C8 N1 C7 C10 85.6(3)
N2 N1 C7 C10 -85.2(2)
N3 C9 N2 N1 -0.2(3)
C8 N1 N2 C9 0.5(3)
C7 N1 N2 C9 173.10(19)
N1 C8 N3 C9 0.5(3)
N2 C9 N3 C8 -0.2(3)
C15 O2 C10 C7 103.7(2)
C15 O2 C10 C11 -127.6(2)
O1 C7 C10 O2 61.3(2)
N1 C7 C10 O2 -58.7(2)
O1 C7 C10 C11 -61.9(2)
N1 C7 C10 C11 178.14(18)
O2 C10 C11 C13 -49.0(3)
C7 C10 C11 C13 74.1(3)
O2 C10 C11 C12 -171.4(2)
C7 C10 C11 C12 -48.3(3)
O2 C10 C11 C14 70.3(2)
C7 C10 C11 C14 -166.5(2)
C10 O2 C15 O3 1.3(4)
C10 O2 C15 C16 -177.8(2)
O3 C15 C16 Cl2 173.2(2)
O2 C15 C16 Cl2 -7.7(3)

loop_
_cod_related_entry_id
_cod_related_entry_database
_cod_related_entry_code
1 ChemSpider 21178192
